data_4104878
loop_
_publ_author_name
'Fumitoshi Kakiuchi'
'Takuya Kochi'
'Hitoshi Mutsutani'
'Noboru Kobayashi'
'Seiya Urano'
'Mitsuo Sato'
'Shigeru Nishiyama'
'Takamasa Tanabe'

_publ_section_title
;
 Palladium-Catalyzed Aromatic C-H Halogenation with Hydrogen Halides by
 Means of Electrochemical Oxidation
;
_journal_name_full 'Journal of the American Chemical Society'
_journal_page_first 11310
_journal_page_last 11311
_journal_paper_doi 10.1021/ja9049228
_journal_volume 131
_journal_year 2009
_chemical_formula_sum 'C15 H10 Cl N'
_chemical_formula_weight 239.69
_chemical_name_systematic
; 
 ? 
;
_space_group_IT_number 14
_symmetry_cell_setting monoclinic
_symmetry_space_group_name_Hall '-P 2yab'
_symmetry_space_group_name_H-M 'P 1 21/a 1'
_atom_sites_solution_hydrogens geom
_atom_sites_solution_primary direct
_atom_sites_solution_secondary difmap
_audit_creation_method SHELXL-97
_cell_angle_alpha 90.0000
_cell_angle_beta 94.5764(18)
_cell_angle_gamma 90.0000
_cell_formula_units_Z 4
_cell_length_a 8.182(4)
_cell_length_b 15.809(9)
_cell_length_c 8.773(5)
_cell_measurement_reflns_used 3515
_cell_measurement_temperature 103(2)
_cell_measurement_theta_max 27.4835
_cell_measurement_theta_min 3.4765
_cell_volume 1131.2(11)
_computing_structure_refinement 'SHELXL-97 (Sheldrick, 1997)'
_computing_structure_solution 'SHELXS-97 (Sheldrick, 1990)'
_diffrn_ambient_temperature 103(2)
_diffrn_measured_fraction_theta_full 0.977
_diffrn_measured_fraction_theta_max 0.977
_diffrn_radiation_monochromator graphite
_diffrn_radiation_source 'fine-focus sealed tube'
_diffrn_radiation_type MoK\a
_diffrn_radiation_wavelength 0.71070
_diffrn_reflns_av_R_equivalents 0.0196
_diffrn_reflns_av_sigmaI/netI 0.0170
_diffrn_reflns_limit_h_max 7
_diffrn_reflns_limit_h_min -10
_diffrn_reflns_limit_k_max 19
_diffrn_reflns_limit_k_min -20
_diffrn_reflns_limit_l_max 11
_diffrn_reflns_limit_l_min -11
_diffrn_reflns_number 8473
_diffrn_reflns_theta_full 27.48
_diffrn_reflns_theta_max 27.48
_diffrn_reflns_theta_min 3.47
_exptl_absorpt_coefficient_mu 0.310
_exptl_absorpt_correction_T_max 0.9697
_exptl_absorpt_correction_T_min 0.8861
_exptl_absorpt_correction_type multi-scan
_exptl_absorpt_process_details 'Jacobson, R. (1998). Private communication to the Rigaku Corporation'
_exptl_crystal_density_diffrn 1.407
_exptl_crystal_F_000 496
_exptl_crystal_size_max 0.40
_exptl_crystal_size_mid 0.30
_exptl_crystal_size_min 0.10
_refine_diff_density_max 0.279
_refine_diff_density_min -0.176
_refine_diff_density_rms 0.043
_refine_ls_extinction_method none
_refine_ls_goodness_of_fit_ref 1.040
_refine_ls_hydrogen_treatment constr
_refine_ls_matrix_type full
_refine_ls_number_parameters 154
_refine_ls_number_reflns 2538
_refine_ls_number_restraints 0
_refine_ls_restrained_S_all 1.040
_refine_ls_R_factor_all 0.0340
_refine_ls_R_factor_gt 0.0307
_refine_ls_shift/su_max 0.001
_refine_ls_shift/su_mean 0.000
_refine_ls_structure_factor_coef Fsqd
_refine_ls_weighting_details 'calc w=1/[\s^2^(Fo^2^)+(0.0498P)^2^+0.3269P] where P=(Fo^2^+2Fc^2^)/3'
_refine_ls_weighting_scheme calc
_refine_ls_wR_factor_gt 0.0840
_refine_ls_wR_factor_ref 0.0865
_reflns_number_gt 2293
_reflns_number_total 2538
_reflns_threshold_expression >2sigma(I)
_cod_data_source_file ja9049228_si_002.cif
_cod_data_source_block 20
_cod_database_code 4104878

loop_
_symmetry_equiv_pos_as_xyz
'x, y, z'
'-x+1/2, y+1/2, -z'
'-x, -y, -z'
'x-1/2, -y-1/2, z'

loop_
_atom_site_label
_atom_site_type_symbol
_atom_site_fract_x
_atom_site_fract_y
_atom_site_fract_z
_atom_site_U_iso_or_equiv
_atom_site_adp_type
_atom_site_occupancy
_atom_site_symmetry_multiplicity
_atom_site_calc_flag
_atom_site_refinement_flags
N1 N 0.68272(12) 0.04733(6) 0.63393(11) 0.0219(2) Uani 1 1 d .
C1 C 0.70272(15) -0.02533(7) 0.55818(13) 0.0218(2) Uani 1 1 d .
H1 H 0.6162 -0.0436 0.4872 0.026 Uiso 1 1 calc R
C2 C 0.84196(14) -0.07503(7) 0.57745(13) 0.0208(2) Uani 1 1 d .
H2 H 0.8511 -0.1255 0.5198 0.025 Uiso 1 1 calc R
C3 C 0.96754(15) -0.04980(7) 0.68226(15) 0.0251(3) Uani 1 1 d .
H3 H 1.0640 -0.0830 0.6995 0.030 Uiso 1 1 calc R
C4 C 0.94988(14) 0.02498(7) 0.76180(14) 0.0228(2) Uani 1 1 d .
H4 H 1.0343 0.0439 0.8344 0.027 Uiso 1 1 calc R
C5 C 0.80657(13) 0.07191(6) 0.73365(12) 0.0174(2) Uani 1 1 d .
C6 C 0.78466(13) 0.15260(7) 0.81859(12) 0.0182(2) Uani 1 1 d .
C7 C 0.82585(14) 0.22964(7) 0.76060(14) 0.0209(2) Uani 1 1 d .
Cl1 Cl 0.89770(4) 0.236235(18) 0.57959(3) 0.02697(11) Uani 1 1 d .
C8 C 0.81173(15) 0.30603(7) 0.84236(15) 0.0256(3) Uani 1 1 d .
H5 H 0.8412 0.3583 0.7988 0.031 Uiso 1 1 calc R
C9 C 0.75547(15) 0.30390(7) 0.98406(15) 0.0262(3) Uani 1 1 d .
H6 H 0.7468 0.3551 1.0395 0.031 Uiso 1 1 calc R
C10 C 0.70953(14) 0.22655(7) 1.05045(14) 0.0220(2) Uani 1 1 d .
C11 C 0.65082(16) 0.22299(8) 1.19798(15) 0.0273(3) Uani 1 1 d .
H7 H 0.6439 0.2736 1.2555 0.033 Uiso 1 1 calc R
C12 C 0.60397(15) 0.14818(8) 1.25898(14) 0.0270(3) Uani 1 1 d .
H8 H 0.5658 0.1469 1.3584 0.032 Uiso 1 1 calc R
C13 C 0.61234(14) 0.07263(7) 1.17387(14) 0.0238(2) Uani 1 1 d .
H9 H 0.5765 0.0209 1.2152 0.029 Uiso 1 1 calc R
C14 C 0.67181(14) 0.07343(7) 1.03216(13) 0.0200(2) Uani 1 1 d .
H10 H 0.6788 0.0219 0.9772 0.024 Uiso 1 1 calc R
C15 C 0.72316(13) 0.15010(7) 0.96627(13) 0.0187(2) Uani 1 1 d .

loop_
_atom_site_aniso_label
_atom_site_aniso_U_11
_atom_site_aniso_U_22
_atom_site_aniso_U_33
_atom_site_aniso_U_23
_atom_site_aniso_U_13
_atom_site_aniso_U_12
N1 0.0218(5) 0.0200(5) 0.0228(5) -0.0028(4) -0.0042(4) 0.0025(4)
C1 0.0236(6) 0.0204(5) 0.0207(5) -0.0025(4) -0.0034(4) -0.0001(4)
C2 0.0252(6) 0.0158(5) 0.0216(5) -0.0015(4) 0.0042(4) -0.0004(4)
C3 0.0192(6) 0.0203(5) 0.0353(6) -0.0016(5) -0.0005(5) 0.0034(4)
C4 0.0182(5) 0.0203(5) 0.0289(6) -0.0025(4) -0.0041(4) 0.0003(4)
C5 0.0186(5) 0.0154(5) 0.0180(5) 0.0012(4) 0.0010(4) -0.0006(4)
C6 0.0151(5) 0.0161(5) 0.0223(5) -0.0014(4) -0.0040(4) 0.0012(4)
C7 0.0196(6) 0.0183(5) 0.0241(6) 0.0001(4) -0.0020(4) 0.0008(4)
Cl1 0.03056(19) 0.02182(17) 0.02897(18) 0.00515(10) 0.00508(12) 0.00111(10)
C8 0.0267(6) 0.0151(5) 0.0339(6) 0.0002(4) -0.0048(5) -0.0010(4)
C9 0.0277(6) 0.0161(5) 0.0334(6) -0.0077(4) -0.0054(5) 0.0017(4)
C10 0.0205(6) 0.0196(5) 0.0247(6) -0.0052(4) -0.0051(4) 0.0019(4)
C11 0.0291(6) 0.0257(6) 0.0264(6) -0.0102(5) -0.0024(5) 0.0044(5)
C12 0.0261(6) 0.0334(7) 0.0214(5) -0.0053(5) 0.0006(5) 0.0039(5)
C13 0.0224(6) 0.0248(6) 0.0236(6) -0.0005(4) -0.0015(4) 0.0009(4)
C14 0.0196(5) 0.0186(5) 0.0213(5) -0.0025(4) -0.0023(4) 0.0013(4)
C15 0.0160(5) 0.0174(5) 0.0218(5) -0.0027(4) -0.0041(4) 0.0018(4)

loop_
_atom_type_symbol
_atom_type_description
_atom_type_scat_dispersion_real
_atom_type_scat_dispersion_imag
_atom_type_scat_source
C C 0.0033 0.0016 'International Tables Vol C Tables 4.2.6.8 and 6.1.1.4'
H H 0.0000 0.0000 'International Tables Vol C Tables 4.2.6.8 and 6.1.1.4'
N N 0.0061 0.0033 'International Tables Vol C Tables 4.2.6.8 and 6.1.1.4'
Cl Cl 0.1484 0.1585 'International Tables Vol C Tables 4.2.6.8 and 6.1.1.4'

loop_
_geom_angle_atom_site_label_1
_geom_angle_atom_site_label_2
_geom_angle_atom_site_label_3
_geom_angle
C5 N1 C1 117.03(10)
N1 C1 C2 123.84(11)
N1 C1 H1 118.1
C2 C1 H1 118.1
C3 C2 C1 118.61(11)
C3 C2 H2 120.7
C1 C2 H2 120.7
C2 C3 C4 118.64(11)
C2 C3 H3 120.7
C4 C3 H3 120.7
C3 C4 C5 119.02(11)
C3 C4 H4 120.5
C5 C4 H4 120.5
N1 C5 C4 122.85(10)
N1 C5 C6 117.22(10)
C4 C5 C6 119.91(10)
C7 C6 C15 118.42(10)
C7 C6 C5 121.98(11)
C15 C6 C5 119.58(10)
C6 C7 C8 122.52(12)
C6 C7 Cl1 120.16(9)
C8 C7 Cl1 117.32(9)
C9 C8 C7 119.33(11)
C9 C8 H5 120.3
C7 C8 H5 120.3
C8 C9 C10 121.12(11)
C8 C9 H6 119.4
C10 C9 H6 119.4
C11 C10 C9 121.98(11)
C11 C10 C15 119.07(11)
C9 C10 C15 118.96(12)
C12 C11 C10 121.23(11)
C12 C11 H7 119.4
C10 C11 H7 119.4
C11 C12 C13 119.87(12)
C11 C12 H8 120.1
C13 C12 H8 120.1
C14 C13 C12 120.47(11)
C14 C13 H9 119.8
C12 C13 H9 119.8
C13 C14 C15 120.98(10)
C13 C14 H10 119.5
C15 C14 H10 119.5
C14 C15 C10 118.34(11)
C14 C15 C6 122.01(10)
C10 C15 C6 119.64(10)

loop_
_geom_bond_atom_site_label_1
_geom_bond_atom_site_label_2
_geom_bond_distance
N1 C5 1.3423(15)
N1 C1 1.3437(16)
C1 C2 1.3832(17)
C1 H1 0.9500
C2 C3 1.3820(18)
C2 H2 0.9500
C3 C4 1.3861(17)
C3 H3 0.9500
C4 C5 1.3928(16)
C4 H4 0.9500
C5 C6 1.4954(16)
C6 C7 1.3722(16)
C6 C15 1.4274(17)
C7 C8 1.4140(17)
C7 Cl1 1.7400(15)
C8 C9 1.360(2)
C8 H5 0.9500
C9 C10 1.4180(18)
C9 H6 0.9500
C10 C11 1.4172(19)
C10 C15 1.4254(16)
C11 C12 1.3656(19)
C11 H7 0.9500
C12 C13 1.4131(18)
C12 H8 0.9500
C13 C14 1.3708(18)
C13 H9 0.9500
C14 C15 1.4208(17)
C14 H10 0.9500

loop_
_geom_torsion_atom_site_label_1
_geom_torsion_atom_site_label_2
_geom_torsion_atom_site_label_3
_geom_torsion_atom_site_label_4
_geom_torsion
C5 N1 C1 C2 -0.05(17)
N1 C1 C2 C3 1.10(18)
C1 C2 C3 C4 -1.07(17)
C2 C3 C4 C5 0.10(18)
C1 N1 C5 C4 -1.02(17)
C1 N1 C5 C6 -179.81(10)
C3 C4 C5 N1 1.00(18)
C3 C4 C5 C6 179.77(11)
N1 C5 C6 C7 -87.57(14)
C4 C5 C6 C7 93.60(14)
N1 C5 C6 C15 94.10(13)
C4 C5 C6 C15 -84.74(14)
C15 C6 C7 C8 0.89(17)
C5 C6 C7 C8 -177.47(10)
C15 C6 C7 Cl1 -178.79(8)
C5 C6 C7 Cl1 2.86(15)
C6 C7 C8 C9 0.06(18)
Cl1 C7 C8 C9 179.75(9)
C7 C8 C9 C10 -0.54(18)
C8 C9 C10 C11 179.93(11)
C8 C9 C10 C15 0.05(18)
C9 C10 C11 C12 178.67(12)
C15 C10 C11 C12 -1.45(18)
C10 C11 C12 C13 -0.57(19)
C11 C12 C13 C14 1.96(18)
C12 C13 C14 C15 -1.29(18)
C13 C14 C15 C10 -0.74(16)
C13 C14 C15 C6 -179.65(10)
C11 C10 C15 C14 2.08(16)
C9 C10 C15 C14 -178.04(10)
C11 C10 C15 C6 -178.98(10)
C9 C10 C15 C6 0.91(16)
C7 C6 C15 C14 177.55(10)
C5 C6 C15 C14 -4.06(16)
C7 C6 C15 C10 -1.36(16)
C5 C6 C15 C10 177.04(10)

loop_
_cod_related_entry_id
_cod_related_entry_database
_cod_related_entry_code
1 ChemSpider 30660206
